data_1011053
loop_
_publ_author_name
'Ott, H'

_publ_section_title
;
Die Gitterstruktur des Karborunds ( Si C ) I.
;
_journal_coden_ASTM ZEKGAX
_journal_name_full
;
Zeitschrift fuer Kristallographie, Kristallgeometrie, Kristallphysik,
Kristallchemie (-144,1977)
;
_journal_page_first 515
_journal_page_last 531
_journal_volume 61
_journal_year 1925
_chemical_formula_structural 'Si C'
_chemical_formula_sum 'C Si'
_chemical_name_mineral 'Moissanite 6H'
_chemical_name_systematic 'Silicon carbide - II.'
_space_group_IT_number 173
_symmetry_cell_setting hexagonal
_symmetry_Int_Tables_number 173
_symmetry_space_group_name_Hall 'P 6c'
_symmetry_space_group_name_H-M 'P 63'
_cell_angle_alpha 90
_cell_angle_beta 90
_cell_angle_gamma 120
_cell_formula_units_Z 6
_cell_length_a 3.095
_cell_length_b 3.095
_cell_length_c 15.17
_cell_volume 125.8
_exptl_crystal_density_meas 3.12
_cod_original_formula_sum 'Si C'
_cod_database_code 1011053

loop_
_symmetry_equiv_pos_as_xyz
x,y,z
-y,x-y,z
y-x,-x,z
-x,-y,1/2+z
y,y-x,1/2+z
x-y,x,1/2+z

loop_
_atom_site_label
_atom_site_type_symbol
_atom_site_symmetry_multiplicity
_atom_site_Wyckoff_symbol
_atom_site_fract_x
_atom_site_fract_y
_atom_site_fract_z
_atom_site_occupancy
_atom_site_attached_hydrogens
_atom_site_calc_flag
C1 C4- 2 a 0. 0. 0. 1. 0 d
C2 C4- 2 b 0.3333 0.6667 0.1667 1. 0 d
C3 C4- 2 b 0.3333 0.6667 0.8333 1. 0 d
Si1 Si4+ 2 a 0. 0. 0.125 1. 0 d
Si2 Si4+ 2 b 0.3333 0.6667 0.2917 1. 0 d
Si3 Si4+ 2 b 0.3333 0.6667 0.9583 1. 0 d

loop_
_atom_type_symbol
_atom_type_oxidation_number
C4- -4.000
Si4+ 4.000
